data_4349646
loop_
_publ_author_name
'Speed, S.'
'Feng, M.'
'Fernandez Garcia, G.'
'Pointillart, F.'
'Lefeuvre, B.'
'Riob\'e, F.'
'Golhen, S.'
'Le Guennic, B.'
'Totti, F.'
'Guyot, Y.'
'Cador, O.'
'Maury, O.'
'Ouahab, L.'

_publ_section_title
;
 Lanthanide complexes involving multichelating TTF-based ligands
;
_journal_issue 4
_journal_name_full 'Inorganic Chemistry Frontiers'
_journal_page_first 604
_journal_paper_doi 10.1039/C6QI00546B
_journal_volume 4
_journal_year 2017
_chemical_formula_moiety 'C64 H37 Dy2 F36 N5 O12 S6, C H2 Cl2'
_chemical_formula_sum 'C65 H39 Cl2 Dy2 F36 N5 O12 S6'
_chemical_formula_weight 2354.27
_space_group_crystal_system triclinic
_space_group_IT_number 2
_space_group_name_Hall '-P 1'
_space_group_name_H-M_alt 'P -1'
_atom_sites_solution_hydrogens geom
_audit_creation_method SHELXL-2014/7
_audit_update_record
;
2016-11-09 deposited with the CCDC.
2017-01-11 downloaded from the CCDC.
;
_cell_angle_alpha 87.829(2)
_cell_angle_beta 88.851(2)
_cell_angle_gamma 74.949(2)
_cell_formula_units_Z 2
_cell_length_a 12.5468(7)
_cell_length_b 16.3551(9)
_cell_length_c 22.1813(11)
_cell_measurement_reflns_used 9862
_cell_measurement_temperature 150(2)
_cell_measurement_theta_max 27.31
_cell_measurement_theta_min 2.50
_cell_volume 4392.1(4)
_computing_cell_refinement 'Bruker APEX2 (Bruker, 2006)'
_computing_data_collection 'Bruker APEX2 (Bruker, 2006)'
_computing_data_reduction 'Bruker APEX2 (Bruker, 2006)'
_computing_structure_refinement 'SHELXL-2014/7 (Sheldrick, 2014)'
_diffrn_ambient_temperature 150(2)
_diffrn_detector 'CCD plate'
_diffrn_measured_fraction_theta_full 0.993
_diffrn_measured_fraction_theta_max 0.979
_diffrn_measurement_device_type 'APEXII, Bruker-AXS'
_diffrn_measurement_method 'CCD rotation images, thin slices'
_diffrn_radiation_type MoK\a
_diffrn_radiation_wavelength 0.71073
_diffrn_reflns_av_R_equivalents 0.0357
_diffrn_reflns_av_unetI/netI 0.0417
_diffrn_reflns_Laue_measured_fraction_full 0.993
_diffrn_reflns_Laue_measured_fraction_max 0.979
_diffrn_reflns_limit_h_max 15
_diffrn_reflns_limit_h_min -16
_diffrn_reflns_limit_k_max 17
_diffrn_reflns_limit_k_min -21
_diffrn_reflns_limit_l_max 28
_diffrn_reflns_limit_l_min -28
_diffrn_reflns_number 68575
_diffrn_reflns_point_group_measured_fraction_full 0.993
_diffrn_reflns_point_group_measured_fraction_max 0.979
_diffrn_reflns_theta_full 25.242
_diffrn_reflns_theta_max 27.546
_diffrn_reflns_theta_min 0.919
_exptl_absorpt_coefficient_mu 2.025
_exptl_absorpt_correction_T_max 0.7456
_exptl_absorpt_correction_T_min 0.6088
_exptl_absorpt_correction_type multi-scan
_exptl_absorpt_process_details
;
  [Sheldrick, G.M. (2002). SADABS Bruker AXS Inc., Madison, Wisconsin, USA]
;
_exptl_crystal_colour red
_exptl_crystal_density_diffrn 1.780
_exptl_crystal_description prism
_exptl_crystal_F_000 2292
_exptl_crystal_size_max 0.58
_exptl_crystal_size_mid 0.37
_exptl_crystal_size_min 0.26
_refine_diff_density_max 3.042
_refine_diff_density_min -1.681
_refine_diff_density_rms 0.248
_refine_ls_extinction_method none
_refine_ls_goodness_of_fit_ref 1.136
_refine_ls_hydrogen_treatment constr
_refine_ls_matrix_type full
_refine_ls_number_parameters 1187
_refine_ls_number_reflns 19845
_refine_ls_number_restraints 11
_refine_ls_restrained_S_all 1.152
_refine_ls_R_factor_all 0.0661
_refine_ls_R_factor_gt 0.0496
_refine_ls_shift/su_max 0.002
_refine_ls_shift/su_mean 0.000
_refine_ls_structure_factor_coef Fsqd
_refine_ls_weighting_details 'w=1/[\s^2^(Fo^2^)+(0.0705P)^2^+16.5404P] where P=(Fo^2^+2Fc^2^)/3'
_refine_ls_weighting_scheme calc
_refine_ls_wR_factor_gt 0.1335
_refine_ls_wR_factor_ref 0.1512
_reflns_Friedel_coverage 0.000
_reflns_number_gt 16106
_reflns_number_total 19845
_reflns_threshold_expression 'I > 2\s(I)'
_cod_data_source_file c6qi00546b2.cif
_cod_data_source_block SCR11
_cod_database_code 4349646
_shelx_shelxl_version_number 2014/7
_shelx_space_group_comment
;
The symmetry employed for this shelxl refinement is uniquely defined
by the following loop, which should always be used as a source of
symmetry information in preference to the above space-group names.
They are only intended as comments.
;

loop_
_space_group_symop_operation_xyz
'x, y, z'
'-x, -y, -z'

loop_
_atom_site_label
_atom_site_type_symbol
_atom_site_fract_x
_atom_site_fract_y
_atom_site_fract_z
_atom_site_U_iso_or_equiv
_atom_site_adp_type
_atom_site_occupancy
_atom_site_site_symmetry_order
_atom_site_calc_flag
_atom_site_refinement_flags_posn
_atom_site_refinement_flags_adp
_atom_site_refinement_flags_occupancy
_atom_site_disorder_assembly
_atom_site_disorder_group
Dy1 Dy 0.27114(2) 0.23704(2) 0.87213(2) 0.02297(8) Uani 1 1 d . . . . .
Dy2 Dy 0.71413(2) -0.21850(2) 0.57756(2) 0.02409(8) Uani 1 1 d . . . . .
S1 S 1.12541(14) 0.14012(12) 1.19504(9) 0.0470(4) Uani 1 1 d . . . . .
S2 S 1.24143(12) -0.06333(11) 1.16649(7) 0.0351(3) Uani 1 1 d . . . . .
S3 S 1.04227(11) -0.05479(9) 1.09205(6) 0.0264(3) Uani 1 1 d . . . . .
S4 S 0.94087(12) 0.12549(10) 1.11518(7) 0.0324(3) Uani 1 1 d . . . . .
S5 S 0.82471(11) -0.06114(9) 1.01704(6) 0.0241(3) Uani 1 1 d . . . . .
S6 S 0.72560(11) 0.12062(9) 1.04075(6) 0.0250(3) Uani 1 1 d . . . . .
O1 O 0.3847(3) 0.2193(3) 0.78723(19) 0.0368(10) Uani 1 1 d . . . . .
O2 O 0.1654(3) 0.2989(3) 0.78819(19) 0.0362(10) Uani 1 1 d . . . . .
O3 O 0.0861(3) 0.2468(2) 0.89733(17) 0.0263(8) Uani 1 1 d . . . . .
O4 O 0.2548(3) 0.2493(3) 0.97769(17) 0.0284(8) Uani 1 1 d . . . . .
O5 O 0.2048(3) 0.3819(3) 0.8863(2) 0.0367(10) Uani 1 1 d . . . . .
O6 O 0.4219(3) 0.2903(3) 0.8956(2) 0.0339(9) Uani 1 1 d . . . . .
O7 O 0.8472(3) -0.1480(3) 0.60019(19) 0.0332(9) Uani 1 1 d . . . . .
O8 O 0.8880(3) -0.3086(3) 0.5550(2) 0.0368(10) Uani 1 1 d . . . . .
O9 O 0.6292(3) -0.0753(3) 0.56601(19) 0.0339(9) Uani 1 1 d . . . . .
O10 O 0.7518(4) -0.1769(3) 0.47930(19) 0.0386(10) Uani 1 1 d . . . . .
O11 O 0.6659(4) -0.3161(3) 0.51746(19) 0.0346(9) Uani 1 1 d . . . . .
O12 O 0.5292(3) -0.2141(3) 0.59830(19) 0.0312(9) Uani 1 1 d . . . . .
N1 N 0.4866(3) -0.0371(3) 0.87636(19) 0.0201(9) Uani 1 1 d . . . . .
N2 N 0.4071(3) 0.0987(3) 0.89500(18) 0.0190(8) Uani 1 1 d . . . . .
N3 N 0.2261(4) 0.1097(3) 0.82848(19) 0.0230(9) Uani 1 1 d . . . . .
N4 N 0.6747(4) -0.1836(3) 0.6872(2) 0.0242(9) Uani 1 1 d . . . . .
N5 N 0.7366(4) -0.3444(3) 0.6495(2) 0.0270(10) Uani 1 1 d . . . . .
C1 C 0.9511(8) 0.3433(6) 1.2903(4) 0.065(2) Uani 1 1 d . . . . .
H1A H 0.9797 0.3786 1.3158 0.097 Uiso 1 1 calc R U . . .
H1B H 0.9092 0.3775 1.2584 0.097 Uiso 1 1 calc R U . . .
H1C H 0.9044 0.3158 1.3137 0.097 Uiso 1 1 calc R U . . .
C2 C 1.0450(6) 0.2778(5) 1.2638(3) 0.0463(17) Uani 1 1 d . . . . .
H2A H 1.0880 0.2443 1.2962 0.056 Uiso 1 1 calc R U . . .
H2B H 1.0927 0.3060 1.2410 0.056 Uiso 1 1 calc R U . . .
C3 C 1.0063(6) 0.2202(5) 1.2232(3) 0.0435(16) Uani 1 1 d . . . . .
H3A H 0.9660 0.2528 1.1896 0.052 Uiso 1 1 calc R U . . .
H3B H 0.9570 0.1927 1.2454 0.052 Uiso 1 1 calc R U . . .
C4 C 1.1578(7) -0.1795(6) 1.3249(4) 0.061(2) Uani 1 1 d . . . . .
H4A H 1.1427 -0.1578 1.3646 0.091 Uiso 1 1 calc R U . . .
H4B H 1.0947 -0.1956 1.3107 0.091 Uiso 1 1 calc R U . . .
H4C H 1.2204 -0.2280 1.3261 0.091 Uiso 1 1 calc R U . . .
C5 C 1.1830(6) -0.1108(5) 1.2820(3) 0.0437(16) Uani 1 1 d . . . . .
H5A H 1.1203 -0.0614 1.2813 0.052 Uiso 1 1 calc R U . . .
H5B H 1.2461 -0.0938 1.2967 0.052 Uiso 1 1 calc R U . . .
C6 C 1.2073(5) -0.1423(4) 1.2188(3) 0.0379(14) Uani 1 1 d . . . . .
H6A H 1.1435 -0.1580 1.2039 0.045 Uiso 1 1 calc R U . . .
H6B H 1.2686 -0.1927 1.2199 0.045 Uiso 1 1 calc R U . . .
C7 C 1.1109(4) -0.0049(4) 1.1419(3) 0.0279(12) Uani 1 1 d . . . . .
C8 C 1.0652(5) 0.0765(4) 1.1523(3) 0.0303(13) Uani 1 1 d . . . . .
C9 C 0.9271(4) 0.0327(4) 1.0832(2) 0.0239(11) Uani 1 1 d . . . . .
C10 C 0.8375(4) 0.0302(4) 1.0516(2) 0.0237(11) Uani 1 1 d . . . . .
C11 C 0.7010(4) -0.0128(3) 0.9800(2) 0.0189(10) Uani 1 1 d . . . . .
C12 C 0.6520(4) 0.0737(3) 0.9920(2) 0.0214(10) Uani 1 1 d . . . . .
C13 C 0.5528(4) 0.1178(3) 0.9664(2) 0.0207(10) Uani 1 1 d . . . . .
H13 H 0.5201 0.1741 0.9749 0.025 Uiso 1 1 calc R U . . .
C14 C 0.5044(4) 0.0733(3) 0.9272(2) 0.0181(10) Uani 1 1 d . . . . .
C15 C 0.5539(4) -0.0116(3) 0.9158(2) 0.0187(10) Uani 1 1 d . . . . .
C16 C 0.6538(4) -0.0567(3) 0.9416(2) 0.0189(10) Uani 1 1 d . . . . .
H16 H 0.6863 -0.1130 0.9331 0.023 Uiso 1 1 calc R U . . .
C17 C 0.3988(4) 0.0318(3) 0.8649(2) 0.0198(10) Uani 1 1 d . . . . .
C18 C 0.3042(4) 0.0351(3) 0.8259(2) 0.0214(10) Uani 1 1 d . . . . .
C19 C 0.2923(5) -0.0292(4) 0.7898(3) 0.0282(12) Uani 1 1 d . . . . .
H19 H 0.3490 -0.0785 0.7869 0.034 Uiso 1 1 calc R U . . .
C20 C 0.1960(5) -0.0199(4) 0.7583(3) 0.0326(13) Uani 1 1 d . . . . .
H20 H 0.1863 -0.0629 0.7344 0.039 Uiso 1 1 calc R U . . .
C21 C 0.1143(5) 0.0546(4) 0.7629(3) 0.0313(13) Uani 1 1 d . . . . .
H21 H 0.0476 0.0621 0.7431 0.038 Uiso 1 1 calc R U . . .
C22 C 0.1329(4) 0.1175(4) 0.7971(2) 0.0279(12) Uani 1 1 d . . . . .
H22 H 0.0783 0.1682 0.7988 0.034 Uiso 1 1 calc R U . . .
C23 C 0.5077(4) -0.1242(3) 0.8581(2) 0.0214(10) Uani 1 1 d . . . . .
H23A H 0.4378 -0.1388 0.8558 0.026 Uiso 1 1 calc R U . . .
H23B H 0.5510 -0.1609 0.8891 0.026 Uiso 1 1 calc R U . . .
C24 C 0.5678(4) -0.1419(3) 0.7982(2) 0.0201(10) Uani 1 1 d . . . . .
C25 C 0.5885(4) -0.0790(3) 0.7591(2) 0.0241(11) Uani 1 1 d . . . . .
H25 H 0.5681 -0.0224 0.7693 0.029 Uiso 1 1 calc R U . . .
C26 C 0.6406(5) -0.1037(3) 0.7046(2) 0.0263(11) Uani 1 1 d . . . . .
H26 H 0.6527 -0.0614 0.6781 0.032 Uiso 1 1 calc R U . . .
C27 C 0.6035(4) -0.2259(3) 0.7809(2) 0.0207(10) Uani 1 1 d . . . . .
H27 H 0.5910 -0.2692 0.8062 0.025 Uiso 1 1 calc R U . . .
C28 C 0.6580(4) -0.2450(3) 0.7258(2) 0.0212(10) Uani 1 1 d . . . . .
C29 C 0.7029(4) -0.3339(3) 0.7077(2) 0.0247(11) Uani 1 1 d . . . . .
C30 C 0.7116(6) -0.4021(4) 0.7472(3) 0.0370(14) Uani 1 1 d . . . . .
H30 H 0.6888 -0.3931 0.7871 0.044 Uiso 1 1 calc R U . . .
C31 C 0.7543(6) -0.4848(4) 0.7281(3) 0.0440(16) Uani 1 1 d . . . . .
C32 C 0.7880(6) -0.4945(4) 0.6685(3) 0.0407(15) Uani 1 1 d . . . . .
H32 H 0.8174 -0.5482 0.6536 0.049 Uiso 1 1 calc R U . . .
C33 C 0.7776(5) -0.4235(4) 0.6315(3) 0.0330(13) Uani 1 1 d . . . . .
H33 H 0.8005 -0.4311 0.5915 0.040 Uiso 1 1 calc R U . . .
C34 C 0.7636(9) -0.5598(5) 0.7712(4) 0.078(3) Uani 1 1 d . . . . .
H34A H 0.7046 -0.5470 0.8004 0.118 Uiso 1 1 calc R U . . .
H34B H 0.8331 -0.5719 0.7915 0.118 Uiso 1 1 calc R U . . .
H34C H 0.7591 -0.6081 0.7492 0.118 Uiso 1 1 calc R U . . .
C35 C 0.4852(8) 0.2190(7) 0.6991(4) 0.081(4) Uani 1 1 d . U . . .
F35A F 0.5341(6) 0.1385(5) 0.7079(3) 0.138(4) Uani 1 1 d . . . . .
F35B F 0.4754(5) 0.2360(4) 0.6397(2) 0.096(2) Uani 1 1 d . . . . .
F35C F 0.5562(5) 0.2606(7) 0.7192(4) 0.144(4) Uani 1 1 d . . . . .
C36 C 0.3769(5) 0.2459(4) 0.7337(3) 0.0390(15) Uani 1 1 d . U . . .
C37 C 0.2842(6) 0.2949(4) 0.7046(3) 0.0422(16) Uani 1 1 d . . . . .
H37 H 0.2892 0.3124 0.6645 0.051 Uiso 1 1 calc R U . . .
C38 C 0.1847(5) 0.3177(4) 0.7349(3) 0.0340(13) Uani 1 1 d . . . . .
C39 C 0.0833(6) 0.3737(5) 0.7024(3) 0.0481(18) Uani 1 1 d . . . . .
F39A F 0.0062(4) 0.3325(3) 0.6982(2) 0.0670(14) Uani 1 1 d . . . . .
F39B F 0.0379(4) 0.4426(3) 0.7320(3) 0.0761(16) Uani 1 1 d . . . . .
F39C F 0.1058(5) 0.3984(5) 0.6472(3) 0.109(3) Uani 1 1 d . . . . .
C40 C -0.0979(5) 0.3004(4) 0.9299(3) 0.0361(14) Uani 1 1 d . . . . .
F40A F -0.1236(3) 0.2710(3) 0.8798(2) 0.0562(12) Uani 1 1 d . . . . .
F40B F -0.1407(3) 0.3837(3) 0.9275(2) 0.0583(12) Uani 1 1 d . . . . .
F40C F -0.1483(4) 0.2697(4) 0.9758(2) 0.0691(14) Uani 1 1 d . . . . .
C41 C 0.0270(5) 0.2801(4) 0.9404(2) 0.0269(12) Uani 1 1 d . . . . .
C42 C 0.0618(5) 0.3007(4) 0.9958(3) 0.0311(13) Uani 1 1 d . . . . .
H42 H 0.0094 0.3250 1.0246 0.037 Uiso 1 1 calc R U . . .
C43 C 0.1717(5) 0.2859(4) 1.0086(3) 0.0281(12) Uani 1 1 d . . . . .
C44 C 0.2018(6) 0.3213(4) 1.0674(3) 0.0387(15) Uani 1 1 d . . . . .
F44A F 0.1193(4) 0.3405(4) 1.1070(2) 0.0736(16) Uani 1 1 d . . . . .
F44B F 0.2835(4) 0.2693(3) 1.0957(2) 0.0751(17) Uani 1 1 d . . . . .
F44C F 0.2298(6) 0.3930(3) 1.0559(2) 0.0832(18) Uani 1 1 d . . . . .
C45 C 0.1531(8) 0.5222(5) 0.9140(4) 0.060(2) Uani 1 1 d . . . . .
F45A F 0.0722(4) 0.5106(3) 0.9502(3) 0.0793(17) Uani 1 1 d . . . . .
F45B F 0.1922(5) 0.5816(3) 0.9378(4) 0.102(2) Uani 1 1 d . . . . .
F45C F 0.1115(6) 0.5543(4) 0.8630(3) 0.105(2) Uani 1 1 d . . . . .
C46 C 0.2432(6) 0.4379(4) 0.9059(3) 0.0375(14) Uani 1 1 d . . . . .
C47 C 0.3522(6) 0.4338(4) 0.9200(3) 0.0460(17) Uani 1 1 d . . . . .
H47 H 0.3702 0.4807 0.9351 0.055 Uiso 1 1 calc R U . . .
C48 C 0.4337(6) 0.3594(4) 0.9115(3) 0.0414(15) Uani 1 1 d . . . . .
C49 C 0.5548(7) 0.3602(5) 0.9214(5) 0.066(3) Uani 1 1 d . . . . .
F49A F 0.6048(5) 0.3016(4) 0.9575(4) 0.107(3) Uani 1 1 d . . . . .
F49B F 0.6107(5) 0.3443(7) 0.8692(4) 0.138(3) Uani 1 1 d . . . . .
F49C F 0.5672(5) 0.4316(4) 0.9388(5) 0.129(3) Uani 1 1 d . . . . .
C50 C 0.9880(5) -0.0775(5) 0.5930(3) 0.0425(16) Uani 1 1 d . . . . .
F50A F 1.0255(5) -0.0849(4) 0.6489(2) 0.0787(16) Uani 1 1 d . . . . .
F50B F 0.9121(4) -0.0051(3) 0.5883(3) 0.0706(15) Uani 1 1 d . . . . .
F50C F 1.0699(4) -0.0703(3) 0.5560(2) 0.0670(14) Uani 1 1 d . . . . .
C51 C 0.9427(5) -0.1532(4) 0.5793(3) 0.0354(14) Uani 1 1 d . . . . .
C52 C 1.0099(5) -0.2199(5) 0.5486(4) 0.0460(17) Uani 1 1 d . . . . .
H52 H 1.0776 -0.2152 0.5331 0.055 Uiso 1 1 calc R U . . .
C53 C 0.9777(5) -0.2936(5) 0.5405(3) 0.0443(17) Uani 1 1 d . . . . .
C54 C 1.0631(7) -0.3685(6) 0.5131(5) 0.070(3) Uani 1 1 d . . . . .
F54A F 1.1503(7) -0.3528(5) 0.4943(6) 0.196(6) Uani 1 1 d . . . . .
F54B F 1.0242(6) -0.4009(6) 0.4713(4) 0.152(4) Uani 1 1 d . . . . .
F54C F 1.0929(9) -0.4288(6) 0.5523(4) 0.189(6) Uani 1 1 d . . . . .
C55 C 0.6052(7) 0.0704(5) 0.5546(3) 0.065(3) Uani 1 1 d D . . . .
F55A F 0.6533(4) 0.0834(3) 0.6019(2) 0.0692(14) Uani 1 1 d D . . . .
F55B F 0.5080(11) 0.0723(6) 0.5957(6) 0.085(3) Uani 0.5 1 d D . P A 1
F55C F 0.5421(12) 0.1292(7) 0.5207(6) 0.085(4) Uani 0.5 1 d D . P A 1
F55D F 0.6523(12) 0.1264(6) 0.5184(5) 0.085(3) Uani 0.5 1 d D . P A 2
F55E F 0.5018(10) 0.0936(8) 0.5534(6) 0.085(4) Uani 0.5 1 d D . P A 2
C56 C 0.6503(7) -0.0183(4) 0.5315(3) 0.0465(18) Uani 1 1 d . . . . .
C57 C 0.7080(9) -0.0278(5) 0.4788(3) 0.064(3) Uani 1 1 d . . . . .
H57 H 0.7190 0.0197 0.4578 0.077 Uiso 1 1 calc R U . . .
C58 C 0.7510(7) -0.1075(6) 0.4558(3) 0.055(2) Uani 1 1 d . . . . .
C59 C 0.8051(12) -0.1109(7) 0.3922(4) 0.084(4) Uani 1 1 d . . . . .
F59A F 0.8524(9) -0.0540(6) 0.3788(3) 0.153(4) Uani 1 1 d . . . . .
F59B F 0.7331(7) -0.1124(6) 0.3505(3) 0.121(3) Uani 1 1 d . . . . .
F59C F 0.8801(10) -0.1847(7) 0.3830(4) 0.165(4) Uani 1 1 d . . . . .
C60 C 0.6021(7) -0.4177(5) 0.4681(3) 0.0511(19) Uani 1 1 d . . . . .
F60A F 0.6526(6) -0.4913(3) 0.4955(3) 0.0841(17) Uani 1 1 d . . . . .
F60B F 0.6670(5) -0.4081(4) 0.4224(2) 0.0789(17) Uani 1 1 d . . . . .
F60C F 0.5100(5) -0.4282(4) 0.4468(3) 0.095(2) Uani 1 1 d . . . . .
C61 C 0.5853(6) -0.3453(4) 0.5121(3) 0.0359(14) Uani 1 1 d . . . . .
C62 C 0.4850(6) -0.3221(5) 0.5440(3) 0.0434(16) Uani 1 1 d . . . . .
H62 H 0.4306 -0.3500 0.5375 0.052 Uiso 1 1 calc R U . . .
C63 C 0.4662(5) -0.2583(4) 0.5848(3) 0.0345(13) Uani 1 1 d . . . . .
C64 C 0.3537(6) -0.2334(5) 0.6182(4) 0.053(2) Uani 1 1 d . . . . .
F64A F 0.3688(5) -0.2375(6) 0.6769(3) 0.121(3) Uani 1 1 d . . . . .
F64B F 0.3004(5) -0.1579(5) 0.6066(4) 0.148(4) Uani 1 1 d . . . . .
F64C F 0.2916(5) -0.2847(5) 0.6104(4) 0.115(3) Uani 1 1 d . . . . .
C65 C 0.626(3) 0.3312(12) 0.1225(13) 0.140(15) Uani 0.5 1 d . . P . .
H65A H 0.6426 0.3854 0.1265 0.168 Uiso 0.5 1 calc R U P . .
H65B H 0.6739 0.3027 0.0906 0.168 Uiso 0.5 1 calc R U P . .
Cl1 Cl 0.5169(6) 0.3496(4) 0.1000(3) 0.100(2) Uani 0.5 1 d . . P . .
Cl2 Cl 0.6698(4) 0.2732(3) 0.1884(3) 0.0791(15) Uani 0.5 1 d . . P . .
C66 C 0.6366(16) 0.4788(12) 0.2928(9) 0.070(5) Uani 0.5 1 d . . P . .
H66A H 0.6604 0.5142 0.3210 0.084 Uiso 0.5 1 calc R U P . .
H66B H 0.6884 0.4233 0.2960 0.084 Uiso 0.5 1 calc R U P . .
Cl3 Cl 0.6527(6) 0.5171(3) 0.2258(2) 0.099(2) Uani 0.5 1 d . . P . .
Cl4 Cl 0.5166(5) 0.4671(4) 0.3181(3) 0.0927(17) Uani 0.5 1 d . . P . .

loop_
_atom_site_aniso_label
_atom_site_aniso_U_11
_atom_site_aniso_U_22
_atom_site_aniso_U_33
_atom_site_aniso_U_23
_atom_site_aniso_U_13
_atom_site_aniso_U_12
Dy1 0.01700(13) 0.02477(14) 0.02356(13) -0.00076(9) 0.00027(9) 0.00101(9)
Dy2 0.02232(13) 0.02892(15) 0.02055(13) -0.00140(10) 0.00442(10) -0.00607(10)
S1 0.0300(8) 0.0535(11) 0.0596(11) -0.0150(9) -0.0152(8) -0.0115(7)
S2 0.0198(7) 0.0482(9) 0.0353(8) 0.0062(7) -0.0047(6) -0.0060(6)
S3 0.0207(6) 0.0331(7) 0.0241(6) -0.0005(5) -0.0019(5) -0.0045(5)
S4 0.0251(7) 0.0346(8) 0.0368(8) -0.0052(6) -0.0101(6) -0.0049(6)
S5 0.0200(6) 0.0266(7) 0.0243(6) 0.0001(5) -0.0060(5) -0.0031(5)
S6 0.0215(6) 0.0274(7) 0.0263(7) -0.0047(5) -0.0045(5) -0.0056(5)
O1 0.026(2) 0.046(3) 0.029(2) 0.0074(19) 0.0057(17) 0.0061(19)
O2 0.026(2) 0.047(3) 0.031(2) 0.0091(19) 0.0006(17) -0.0020(19)
O3 0.0218(19) 0.026(2) 0.027(2) -0.0005(15) 0.0017(15) 0.0000(15)
O4 0.0233(19) 0.032(2) 0.025(2) -0.0040(16) -0.0006(16) 0.0010(16)
O5 0.029(2) 0.025(2) 0.051(3) -0.0026(19) 0.0007(19) 0.0006(17)
O6 0.025(2) 0.029(2) 0.047(3) -0.0011(18) 0.0005(18) -0.0052(17)
O7 0.026(2) 0.041(2) 0.033(2) -0.0062(18) 0.0039(17) -0.0103(18)
O8 0.025(2) 0.038(2) 0.048(3) -0.008(2) 0.0079(19) -0.0084(18)
O9 0.034(2) 0.033(2) 0.034(2) 0.0000(18) -0.0062(18) -0.0071(18)
O10 0.048(3) 0.049(3) 0.024(2) 0.0017(19) 0.0075(19) -0.024(2)
O11 0.035(2) 0.040(2) 0.032(2) -0.0017(18) 0.0039(18) -0.0161(19)
O12 0.022(2) 0.038(2) 0.033(2) -0.0009(18) 0.0015(16) -0.0071(17)
N1 0.018(2) 0.023(2) 0.018(2) 0.0000(16) -0.0013(16) -0.0026(17)
N2 0.016(2) 0.023(2) 0.0152(19) 0.0005(16) 0.0018(16) -0.0016(17)
N3 0.018(2) 0.029(2) 0.019(2) -0.0036(17) -0.0013(17) -0.0029(18)
N4 0.026(2) 0.024(2) 0.023(2) -0.0017(18) 0.0041(18) -0.0066(19)
N5 0.028(2) 0.025(2) 0.023(2) -0.0019(18) 0.0052(19) 0.0014(19)
C1 0.074(6) 0.058(5) 0.058(5) -0.016(4) -0.010(4) -0.007(4)
C2 0.043(4) 0.049(4) 0.052(4) -0.001(3) -0.013(3) -0.019(3)
C3 0.035(3) 0.047(4) 0.051(4) -0.007(3) -0.010(3) -0.013(3)
C4 0.053(5) 0.082(6) 0.045(4) 0.011(4) 0.004(4) -0.016(4)
C5 0.031(3) 0.059(4) 0.040(4) 0.001(3) -0.004(3) -0.009(3)
C6 0.032(3) 0.044(4) 0.036(3) 0.004(3) -0.003(3) -0.006(3)
C7 0.019(3) 0.038(3) 0.027(3) 0.001(2) -0.002(2) -0.008(2)
C8 0.021(3) 0.043(4) 0.029(3) -0.001(2) -0.006(2) -0.013(2)
C9 0.021(3) 0.030(3) 0.021(2) 0.000(2) 0.003(2) -0.007(2)
C10 0.020(3) 0.032(3) 0.019(2) 0.004(2) 0.000(2) -0.008(2)
C11 0.014(2) 0.023(3) 0.018(2) 0.0019(19) 0.0007(18) -0.0030(19)
C12 0.021(2) 0.027(3) 0.017(2) -0.0004(19) 0.0008(19) -0.007(2)
C13 0.019(2) 0.022(3) 0.020(2) -0.0020(19) 0.0007(19) -0.004(2)
C14 0.014(2) 0.022(2) 0.017(2) 0.0015(18) 0.0018(18) -0.0029(19)
C15 0.018(2) 0.023(3) 0.015(2) 0.0003(18) 0.0020(18) -0.0050(19)
C16 0.016(2) 0.019(2) 0.020(2) -0.0005(19) 0.0029(19) -0.0020(19)
C17 0.019(2) 0.025(3) 0.015(2) 0.0009(19) 0.0024(19) -0.005(2)
C18 0.021(2) 0.029(3) 0.016(2) -0.0007(19) 0.0002(19) -0.008(2)
C19 0.029(3) 0.029(3) 0.027(3) -0.003(2) -0.004(2) -0.008(2)
C20 0.030(3) 0.046(4) 0.026(3) -0.006(3) -0.005(2) -0.016(3)
C21 0.022(3) 0.050(4) 0.024(3) -0.002(2) -0.008(2) -0.012(3)
C22 0.018(3) 0.037(3) 0.026(3) -0.001(2) -0.005(2) -0.002(2)
C23 0.022(3) 0.023(3) 0.017(2) -0.0004(19) -0.001(2) -0.002(2)
C24 0.017(2) 0.025(3) 0.018(2) -0.0012(19) -0.0014(19) -0.004(2)
C25 0.026(3) 0.023(3) 0.024(3) -0.002(2) 0.000(2) -0.008(2)
C26 0.029(3) 0.025(3) 0.024(3) 0.005(2) 0.004(2) -0.006(2)
C27 0.019(2) 0.024(3) 0.020(2) 0.0025(19) -0.0006(19) -0.007(2)
C28 0.019(2) 0.025(3) 0.020(2) -0.0001(19) -0.0013(19) -0.004(2)
C29 0.021(3) 0.028(3) 0.026(3) -0.004(2) 0.002(2) -0.007(2)
C30 0.046(4) 0.029(3) 0.030(3) 0.003(2) 0.009(3) 0.001(3)
C31 0.055(4) 0.026(3) 0.046(4) 0.001(3) 0.009(3) -0.004(3)
C32 0.044(4) 0.025(3) 0.048(4) -0.007(3) 0.010(3) 0.001(3)
C33 0.036(3) 0.034(3) 0.027(3) -0.004(2) 0.006(2) -0.007(3)
C34 0.120(8) 0.033(4) 0.067(6) 0.010(4) 0.045(6) 0.003(5)
C35 0.055(5) 0.110(8) 0.044(5) 0.030(5) 0.024(4) 0.034(6)
F35A 0.130(6) 0.137(6) 0.073(4) 0.047(4) 0.063(4) 0.086(5)
F35B 0.086(4) 0.117(5) 0.045(3) 0.027(3) 0.034(3) 0.037(3)
F35C 0.040(3) 0.272(12) 0.107(6) 0.055(6) 0.020(3) -0.026(5)
C36 0.035(3) 0.043(4) 0.032(3) 0.000(3) 0.011(3) 0.000(3)
C37 0.040(4) 0.050(4) 0.029(3) 0.015(3) 0.003(3) -0.002(3)
C38 0.040(3) 0.027(3) 0.033(3) 0.008(2) -0.004(3) -0.006(3)
C39 0.042(4) 0.053(4) 0.045(4) 0.018(3) -0.006(3) -0.006(3)
F39A 0.042(2) 0.076(3) 0.082(4) 0.000(3) -0.029(2) -0.012(2)
F39B 0.068(3) 0.040(3) 0.107(4) 0.003(3) -0.029(3) 0.012(2)
F39C 0.062(3) 0.172(7) 0.067(4) 0.076(4) -0.006(3) 0.009(4)
C40 0.025(3) 0.043(4) 0.038(3) -0.003(3) 0.001(3) -0.003(3)
F40A 0.032(2) 0.076(3) 0.057(3) -0.023(2) -0.0094(19) -0.003(2)
F40B 0.037(2) 0.041(2) 0.086(3) -0.004(2) -0.013(2) 0.0114(18)
F40C 0.035(2) 0.102(4) 0.071(3) 0.023(3) 0.007(2) -0.025(2)
C41 0.026(3) 0.027(3) 0.025(3) 0.000(2) 0.002(2) -0.003(2)
C42 0.026(3) 0.030(3) 0.031(3) -0.007(2) 0.002(2) 0.004(2)
C43 0.029(3) 0.023(3) 0.027(3) 0.001(2) -0.005(2) 0.002(2)
C44 0.044(4) 0.034(3) 0.032(3) -0.011(3) -0.004(3) 0.003(3)
F44A 0.056(3) 0.115(4) 0.038(2) -0.035(3) 0.001(2) 0.005(3)
F44B 0.078(3) 0.069(3) 0.054(3) -0.029(2) -0.040(3) 0.032(3)
F44C 0.147(6) 0.057(3) 0.061(3) -0.009(2) -0.025(3) -0.051(3)
C45 0.069(6) 0.026(4) 0.079(6) -0.002(4) 0.030(5) -0.004(4)
F45A 0.067(3) 0.041(3) 0.119(5) -0.001(3) 0.053(3) 0.001(2)
F45B 0.097(4) 0.040(3) 0.167(7) -0.039(3) 0.052(4) -0.016(3)
F45C 0.114(5) 0.063(4) 0.098(5) 0.027(3) 0.018(4) 0.044(3)
C46 0.039(4) 0.025(3) 0.044(4) 0.001(3) 0.009(3) -0.003(3)
C47 0.053(4) 0.032(4) 0.055(4) -0.008(3) -0.002(3) -0.014(3)
C48 0.042(4) 0.037(4) 0.047(4) 0.004(3) -0.003(3) -0.014(3)
C49 0.047(5) 0.048(5) 0.107(8) 0.008(5) -0.006(5) -0.024(4)
F49A 0.073(4) 0.083(4) 0.177(7) 0.052(4) -0.070(4) -0.045(3)
F49B 0.058(4) 0.242(11) 0.134(7) -0.001(7) 0.018(4) -0.076(5)
F49C 0.076(4) 0.060(4) 0.264(10) -0.008(5) -0.056(5) -0.036(3)
C50 0.030(3) 0.052(4) 0.049(4) -0.010(3) 0.000(3) -0.017(3)
F50A 0.102(4) 0.103(4) 0.053(3) -0.005(3) -0.021(3) -0.063(4)
F50B 0.047(3) 0.052(3) 0.120(5) -0.018(3) 0.000(3) -0.023(2)
F50C 0.053(3) 0.081(3) 0.083(3) -0.016(3) 0.021(2) -0.045(3)
C51 0.025(3) 0.048(4) 0.037(3) 0.001(3) 0.002(2) -0.016(3)
C52 0.026(3) 0.052(4) 0.064(5) -0.015(4) 0.013(3) -0.017(3)
C53 0.028(3) 0.052(4) 0.050(4) -0.013(3) 0.008(3) -0.005(3)
C54 0.032(4) 0.067(6) 0.106(8) -0.035(6) 0.018(5) -0.003(4)
F54A 0.099(5) 0.099(6) 0.398(17) -0.107(8) 0.157(8) -0.038(4)
F54B 0.098(5) 0.170(8) 0.163(8) -0.120(7) 0.013(5) 0.025(5)
F54C 0.206(10) 0.129(7) 0.137(7) 0.017(6) 0.049(7) 0.121(7)
C55 0.109(8) 0.038(4) 0.048(5) 0.014(3) -0.040(5) -0.020(5)
F55A 0.059(3) 0.075(3) 0.069(3) -0.040(3) -0.016(2) -0.002(2)
F55B 0.143(8) 0.035(4) 0.072(5) -0.001(3) 0.016(6) -0.016(4)
F55C 0.105(8) 0.049(6) 0.080(8) -0.009(4) -0.050(7) 0.025(5)
F55D 0.143(8) 0.035(4) 0.072(5) -0.001(3) 0.016(6) -0.016(4)
F55E 0.105(8) 0.049(6) 0.080(8) -0.009(4) -0.050(7) 0.025(5)
C56 0.073(5) 0.036(4) 0.035(4) 0.004(3) -0.025(3) -0.022(3)
C57 0.130(8) 0.053(5) 0.026(3) 0.006(3) -0.010(4) -0.054(5)
C58 0.081(6) 0.073(5) 0.028(3) 0.000(3) 0.004(3) -0.053(5)
C59 0.167(12) 0.084(7) 0.030(4) -0.011(4) 0.023(6) -0.083(8)
F59A 0.286(11) 0.199(8) 0.054(3) -0.052(4) 0.072(5) -0.206(9)
F59B 0.157(7) 0.207(8) 0.039(3) -0.034(4) 0.016(4) -0.115(7)
F59C 0.239(12) 0.154(8) 0.107(6) -0.016(6) 0.114(8) -0.067(8)
C60 0.069(5) 0.053(5) 0.042(4) -0.005(3) 0.009(4) -0.035(4)
F60A 0.126(5) 0.044(3) 0.081(4) -0.013(3) 0.021(4) -0.020(3)
F60B 0.123(5) 0.091(4) 0.047(3) -0.030(3) 0.037(3) -0.070(4)
F60C 0.097(4) 0.127(5) 0.088(4) -0.048(4) 0.000(3) -0.069(4)
C61 0.049(4) 0.034(3) 0.027(3) 0.003(2) -0.002(3) -0.016(3)
C62 0.038(4) 0.049(4) 0.050(4) 0.003(3) -0.006(3) -0.023(3)
C63 0.029(3) 0.043(4) 0.031(3) 0.009(3) -0.001(2) -0.009(3)
C64 0.026(3) 0.065(5) 0.065(5) 0.015(4) 0.004(3) -0.010(3)
F64A 0.068(4) 0.225(9) 0.068(4) -0.006(5) 0.032(3) -0.037(5)
F64B 0.065(4) 0.104(5) 0.231(9) 0.073(6) 0.083(5) 0.036(4)
F64C 0.060(4) 0.145(6) 0.163(7) -0.054(5) 0.052(4) -0.062(4)
C65 0.24(4) 0.027(9) 0.15(2) -0.048(13) 0.14(3) -0.044(15)
Cl1 0.110(5) 0.096(4) 0.096(4) 0.047(3) 0.023(4) -0.041(4)
Cl2 0.053(2) 0.058(3) 0.138(5) -0.026(3) 0.001(3) -0.033(2)
C66 0.072(12) 0.059(11) 0.088(14) -0.014(9) 0.037(10) -0.037(9)
Cl3 0.166(6) 0.067(3) 0.064(3) -0.005(2) 0.038(4) -0.033(4)
Cl4 0.068(3) 0.107(4) 0.108(5) 0.003(3) 0.014(3) -0.033(3)

loop_
_atom_type_symbol
_atom_type_description
_atom_type_scat_dispersion_real
_atom_type_scat_dispersion_imag
_atom_type_scat_source
C C 0.0033 0.0016 'International Tables Vol C Tables 4.2.6.8 and 6.1.1.4'
H H 0.0000 0.0000 'International Tables Vol C Tables 4.2.6.8 and 6.1.1.4'
N N 0.0061 0.0033 'International Tables Vol C Tables 4.2.6.8 and 6.1.1.4'
O O 0.0106 0.0060 'International Tables Vol C Tables 4.2.6.8 and 6.1.1.4'
F F 0.0171 0.0103 'International Tables Vol C Tables 4.2.6.8 and 6.1.1.4'
S S 0.1246 0.1234 'International Tables Vol C Tables 4.2.6.8 and 6.1.1.4'
Cl Cl 0.1484 0.1585 'International Tables Vol C Tables 4.2.6.8 and 6.1.1.4'
Dy Dy -0.1892 4.4098 'International Tables Vol C Tables 4.2.6.8 and 6.1.1.4'

loop_
_geom_angle_atom_site_label_1
_geom_angle_atom_site_label_2
_geom_angle_atom_site_label_3
_geom_angle
O1 Dy1 O5 107.86(16)
O1 Dy1 O3 138.76(14)
O5 Dy1 O3 78.90(14)
O1 Dy1 O2 71.34(14)
O5 Dy1 O2 71.34(16)
O3 Dy1 O2 72.89(14)
O1 Dy1 O6 73.84(16)
O5 Dy1 O6 72.05(15)
O3 Dy1 O6 142.78(14)
O2 Dy1 O6 117.19(15)
O1 Dy1 O4 147.94(14)
O5 Dy1 O4 75.43(15)
O3 Dy1 O4 73.24(13)
O2 Dy1 O4 136.10(14)
O6 Dy1 O4 77.26(15)
O1 Dy1 N2 77.30(14)
O5 Dy1 N2 150.52(15)
O3 Dy1 N2 116.98(14)
O2 Dy1 N2 135.35(15)
O6 Dy1 N2 82.14(14)
O4 Dy1 N2 85.35(13)
O1 Dy1 N3 79.71(16)
O5 Dy1 N3 144.06(15)
O3 Dy1 N3 73.70(14)
O2 Dy1 N3 78.61(15)
O6 Dy1 N3 141.54(14)
O4 Dy1 N3 116.96(14)
N2 Dy1 N3 64.96(14)
O9 Dy2 O11 120.78(15)
O9 Dy2 O7 73.84(15)
O11 Dy2 O7 146.82(14)
O9 Dy2 O10 72.86(16)
O11 Dy2 O10 75.66(15)
O7 Dy2 O10 81.92(15)
O9 Dy2 O12 77.88(15)
O11 Dy2 O12 72.30(15)
O7 Dy2 O12 140.43(14)
O10 Dy2 O12 115.36(15)
O9 Dy2 O8 136.50(15)
O11 Dy2 O8 78.59(15)
O7 Dy2 O8 72.39(15)
O10 Dy2 O8 75.97(17)
O12 Dy2 O8 144.08(15)
O9 Dy2 N5 143.22(15)
O11 Dy2 N5 78.36(15)
O7 Dy2 N5 108.13(16)
O10 Dy2 N5 143.69(16)
O12 Dy2 N5 79.48(15)
O8 Dy2 N5 74.36(15)
O9 Dy2 N4 80.72(15)
O11 Dy2 N4 132.06(15)
O7 Dy2 N4 76.81(14)
O10 Dy2 N4 149.79(15)
O12 Dy2 N4 71.74(14)
O8 Dy2 N4 116.58(15)
N5 Dy2 N4 64.78(14)
C8 S1 C3 103.2(3)
C7 S2 C6 102.4(3)
C9 S3 C7 94.8(3)
C9 S4 C8 94.9(3)
C10 S5 C11 95.9(2)
C12 S6 C10 96.0(3)
C36 O1 Dy1 136.4(4)
C38 O2 Dy1 136.0(4)
C41 O3 Dy1 131.7(4)
C43 O4 Dy1 128.6(3)
C46 O5 Dy1 135.3(4)
C48 O6 Dy1 135.6(4)
C51 O7 Dy2 132.0(4)
C53 O8 Dy2 131.7(4)
C56 O9 Dy2 131.6(5)
C58 O10 Dy2 132.3(5)
C61 O11 Dy2 136.7(4)
C63 O12 Dy2 134.7(4)
C17 N1 C15 106.7(4)
C17 N1 C23 130.9(4)
C15 N1 C23 122.2(4)
C17 N2 C14 106.4(4)
C17 N2 Dy1 117.8(3)
C14 N2 Dy1 135.1(3)
C22 N3 C18 117.4(5)
C22 N3 Dy1 121.2(4)
C18 N3 Dy1 120.2(3)
C26 N4 C28 117.6(5)
C26 N4 Dy2 121.6(4)
C28 N4 Dy2 118.3(3)
C33 N5 C29 117.7(5)
C33 N5 Dy2 121.8(4)
C29 N5 Dy2 120.5(4)
C1 C2 C3 112.4(6)
C2 C3 S1 109.5(5)
C6 C5 C4 111.3(6)
C5 C6 S2 112.8(5)
C8 C7 S2 125.5(4)
C8 C7 S3 117.3(4)
S2 C7 S3 116.7(3)
C7 C8 S1 124.6(4)
C7 C8 S4 117.4(4)
S1 C8 S4 117.7(4)
C10 C9 S4 122.3(4)
C10 C9 S3 123.0(4)
S4 C9 S3 114.7(3)
C9 C10 S5 122.8(4)
C9 C10 S6 121.8(4)
S5 C10 S6 115.4(3)
C16 C11 C12 121.8(4)
C16 C11 S5 121.4(4)
C12 C11 S5 116.8(4)
C13 C12 C11 121.8(5)
C13 C12 S6 122.6(4)
C11 C12 S6 115.7(4)
C12 C13 C14 116.6(5)
N2 C14 C15 108.6(4)
N2 C14 C13 130.6(5)
C15 C14 C13 120.8(4)
N1 C15 C14 106.8(4)
N1 C15 C16 130.1(5)
C14 C15 C16 123.1(5)
C11 C16 C15 115.9(5)
N2 C17 N1 111.5(4)
N2 C17 C18 121.7(5)
N1 C17 C18 126.8(5)
N3 C18 C19 121.8(5)
N3 C18 C17 112.6(4)
C19 C18 C17 125.7(5)
C20 C19 C18 119.7(5)
C21 C20 C19 118.5(6)
C22 C21 C20 119.0(5)
N3 C22 C21 123.4(5)
N1 C23 C24 114.5(4)
C25 C24 C27 118.1(5)
C25 C24 C23 123.7(5)
C27 C24 C23 118.2(5)
C26 C25 C24 117.8(5)
N4 C26 C25 124.8(5)
C28 C27 C24 120.1(5)
N4 C28 C27 121.5(5)
N4 C28 C29 117.0(5)
C27 C28 C29 121.4(5)
N5 C29 C30 121.3(5)
N5 C29 C28 115.9(5)
C30 C29 C28 122.7(5)
C29 C30 C31 120.8(6)
C32 C31 C30 117.3(6)
C32 C31 C34 121.8(6)
C30 C31 C34 120.9(6)
C33 C32 C31 119.0(6)
N5 C33 C32 124.0(6)
F35A C35 F35B 108.7(9)
F35A C35 F35C 105.4(9)
F35B C35 F35C 106.7(9)
F35A C35 C36 112.5(8)
F35B C35 C36 113.6(7)
F35C C35 C36 109.5(9)
O1 C36 C37 127.8(6)
O1 C36 C35 112.6(6)
C37 C36 C35 119.5(6)
C38 C37 C36 120.1(6)
O2 C38 C37 127.2(6)
O2 C38 C39 113.4(6)
C37 C38 C39 119.4(6)
F39B C39 F39A 106.2(6)
F39B C39 F39C 107.1(7)
F39A C39 F39C 107.7(7)
F39B C39 C38 112.0(6)
F39A C39 C38 110.3(6)
F39C C39 C38 113.2(6)
F40A C40 F40B 107.3(5)
F40A C40 F40C 108.5(6)
F40B C40 F40C 106.6(5)
F40A C40 C41 113.5(5)
F40B C40 C41 110.0(5)
F40C C40 C41 110.7(5)
O3 C41 C42 127.4(5)
O3 C41 C40 115.2(5)
C42 C41 C40 117.4(5)
C43 C42 C41 121.3(5)
O4 C43 C42 129.3(5)
O4 C43 C44 113.4(5)
C42 C43 C44 117.3(5)
F44B C44 F44C 107.8(6)
F44B C44 F44A 106.2(6)
F44C C44 F44A 105.2(6)
F44B C44 C43 113.1(5)
F44C C44 C43 110.2(5)
F44A C44 C43 113.9(6)
F45C C45 F45B 105.4(7)
F45C C45 F45A 108.7(8)
F45B C45 F45A 107.0(7)
F45C C45 C46 111.7(7)
F45B C45 C46 112.7(8)
F45A C45 C46 111.1(6)
O5 C46 C47 128.7(6)
O5 C46 C45 112.0(6)
C47 C46 C45 119.3(7)
C48 C47 C46 119.7(6)
O6 C48 C47 127.7(7)
O6 C48 C49 114.2(6)
C47 C48 C49 118.1(7)
F49A C49 F49C 109.0(9)
F49A C49 F49B 104.4(9)
F49C C49 F49B 106.6(9)
F49A C49 C48 112.9(7)
F49C C49 C48 114.3(8)
F49B C49 C48 109.0(8)
F50B C50 F50A 107.2(6)
F50B C50 F50C 106.4(6)
F50A C50 F50C 107.9(6)
F50B C50 C51 112.2(5)
F50A C50 C51 110.2(6)
F50C C50 C51 112.7(6)
O7 C51 C52 127.3(6)
O7 C51 C50 114.1(6)
C52 C51 C50 118.6(6)
C53 C52 C51 121.0(6)
O8 C53 C52 127.8(6)
O8 C53 C54 114.6(7)
C52 C53 C54 117.5(6)
F54A C54 F54B 108.0(11)
F54A C54 F54C 105.4(11)
F54B C54 F54C 104.2(11)
F54A C54 C53 115.4(8)
F54B C54 C53 112.6(8)
F54C C54 C53 110.4(9)
F55E C55 F55A 118.2(9)
F55A C55 F55C 125.0(9)
F55E C55 F55D 110.9(10)
F55A C55 F55D 92.6(8)
F55A C55 F55B 85.2(8)
F55C C55 F55B 88.9(10)
F55E C55 C56 112.2(8)
F55A C55 C56 113.1(6)
F55C C55 C56 120.3(8)
F55D C55 C56 107.8(8)
F55B C55 C56 109.6(7)
O9 C56 C57 128.0(7)
O9 C56 C55 113.4(7)
C57 C56 C55 118.6(7)
C56 C57 C58 120.8(7)
O10 C58 C57 128.3(7)
O10 C58 C59 114.9(8)
C57 C58 C59 116.8(7)
F59A C59 F59B 109.3(9)
F59A C59 F59C 106.0(12)
F59B C59 F59C 100.7(9)
F59A C59 C58 116.2(7)
F59B C59 C58 110.6(10)
F59C C59 C58 112.8(9)
F60C C60 F60B 108.6(7)
F60C C60 F60A 106.0(7)
F60B C60 F60A 105.5(7)
F60C C60 C61 113.9(7)
F60B C60 C61 111.9(6)
F60A C60 C61 110.4(6)
O11 C61 C62 126.8(6)
O11 C61 C60 114.9(6)
C62 C61 C60 118.2(6)
C63 C62 C61 120.6(6)
O12 C63 C62 128.0(6)
O12 C63 C64 112.9(6)
C62 C63 C64 119.0(6)
F64B C64 F64C 110.3(8)
F64B C64 F64A 104.9(9)
F64C C64 F64A 103.8(7)
F64B C64 C63 112.9(6)
F64C C64 C63 114.1(7)
F64A C64 C63 110.1(6)
Cl1 C65 Cl2 124.7(15)
Cl3 C66 Cl4 122.6(14)

loop_
_geom_bond_atom_site_label_1
_geom_bond_atom_site_label_2
_geom_bond_distance
Dy1 O1 2.320(4)
Dy1 O5 2.330(4)
Dy1 O3 2.344(4)
Dy1 O2 2.347(4)
Dy1 O6 2.353(4)
Dy1 O4 2.358(4)
Dy1 N2 2.496(4)
Dy1 N3 2.526(5)
Dy2 O9 2.314(4)
Dy2 O11 2.321(4)
Dy2 O7 2.334(4)
Dy2 O10 2.335(4)
Dy2 O12 2.339(4)
Dy2 O8 2.350(4)
Dy2 N5 2.517(5)
Dy2 N4 2.529(4)
S1 C8 1.751(6)
S1 C3 1.830(7)
S2 C7 1.754(6)
S2 C6 1.830(7)
S3 C9 1.757(6)
S3 C7 1.761(6)
S4 C9 1.749(6)
S4 C8 1.762(6)
S5 C10 1.749(6)
S5 C11 1.753(5)
S6 C12 1.755(5)
S6 C10 1.768(6)
O1 C36 1.246(8)
O2 C38 1.244(7)
O3 C41 1.249(7)
O4 C43 1.263(7)
O5 C46 1.236(8)
O6 C48 1.243(8)
O7 C51 1.259(7)
O8 C53 1.247(8)
O9 C56 1.262(8)
O10 C58 1.228(9)
O11 C61 1.235(8)
O12 C63 1.249(7)
N1 C17 1.376(6)
N1 C15 1.377(6)
N1 C23 1.452(7)
N2 C17 1.330(7)
N2 C14 1.386(6)
N3 C22 1.348(7)
N3 C18 1.354(7)
N4 C26 1.334(7)
N4 C28 1.351(7)
N5 C33 1.335(7)
N5 C29 1.354(7)
C1 C2 1.498(11)
C2 C3 1.502(9)
C4 C5 1.536(11)
C5 C6 1.511(9)
C7 C8 1.333(9)
C9 C10 1.348(7)
C11 C16 1.371(7)
C11 C12 1.420(7)
C12 C13 1.387(7)
C13 C14 1.397(7)
C14 C15 1.396(7)
C15 C16 1.399(7)
C17 C18 1.473(7)
C18 C19 1.385(7)
C19 C20 1.380(8)
C20 C21 1.379(9)
C21 C22 1.370(8)
C23 C24 1.514(7)
C24 C25 1.393(8)
C24 C27 1.397(7)
C25 C26 1.386(8)
C27 C28 1.394(7)
C28 C29 1.484(7)
C29 C30 1.374(8)
C30 C31 1.398(9)
C31 C32 1.382(10)
C31 C34 1.508(10)
C32 C33 1.376(9)
C35 F35A 1.309(12)
C35 F35B 1.339(10)
C35 F35C 1.343(15)
C35 C36 1.517(10)
C36 C37 1.385(9)
C37 C38 1.375(9)
C38 C39 1.537(9)
C39 F39B 1.317(9)
C39 F39A 1.321(9)
C39 F39C 1.322(9)
C40 F40A 1.306(8)
C40 F40B 1.329(8)
C40 F40C 1.337(8)
C40 C41 1.535(8)
C41 C42 1.394(8)
C42 C43 1.370(8)
C43 C44 1.539(8)
C44 F44B 1.304(8)
C44 F44C 1.323(9)
C44 F44A 1.325(8)
C45 F45C 1.290(11)
C45 F45B 1.326(11)
C45 F45A 1.329(9)
C45 C46 1.553(10)
C46 C47 1.393(10)
C47 C48 1.387(10)
C48 C49 1.542(11)
C49 F49A 1.266(11)
C49 F49C 1.292(10)
C49 F49B 1.339(13)
C50 F50B 1.314(9)
C50 F50A 1.324(8)
C50 F50C 1.328(8)
C50 C51 1.533(9)
C51 C52 1.387(9)
C52 C53 1.385(10)
C53 C54 1.538(10)
C54 F54A 1.248(11)
C54 F54B 1.252(12)
C54 F54C 1.275(14)
C55 F55E 1.254(12)
C55 F55A 1.273(7)
C55 F55C 1.301(10)
C55 F55D 1.427(10)
C55 F55B 1.503(12)
C55 C56 1.518(11)
C56 C57 1.355(11)
C57 C58 1.388(12)
C58 C59 1.548(11)
C59 F59A 1.252(10)
C59 F59B 1.311(13)
C59 F59C 1.343(15)
C60 F60C 1.312(9)
C60 F60B 1.317(9)
C60 F60A 1.336(10)
C60 C61 1.532(10)
C61 C62 1.402(10)
C62 C63 1.378(10)
C63 C64 1.547(9)
C64 F64B 1.262(10)
C64 F64C 1.302(10)
C64 F64A 1.317(10)
C65 Cl1 1.42(4)
C65 Cl2 1.73(3)
C66 Cl3 1.62(2)
C66 Cl4 1.651(17)
